data_4100918
loop_
_publ_author_name
' Kimihisa Yamamoto '

_publ_section_title
;
Supplementary Information of X-ray Crystal Analysis of HAM4
;
_journal_name_full 'Journal of the American Chemical Society'
_journal_year 2005
_chemical_formula_sum 'C49 H74 Cl2 Cu2 P6'
_chemical_formula_weight 1046.88
_space_group_IT_number 14
_symmetry_cell_setting monoclinic
_symmetry_space_group_name_Hall '-P 2ybc'
_symmetry_space_group_name_H-M 'P 1 21/c 1'
_cell_angle_alpha 90.00
_cell_angle_beta 93.695(5)
_cell_angle_gamma 90.00
_cell_formula_units_Z 4
_cell_length_a 12.248(3)
_cell_length_b 20.021(5)
_cell_length_c 21.114(5)
_cell_measurement_temperature 100(2)
_cell_volume 5167(2)
_diffrn_ambient_temperature 100(2)
_exptl_crystal_density_diffrn 1.346
_cod_depositor_comments
;
The following automatic conversions were performed:
'_symmetry_cell_setting' value 'Monoclinic' changed to 'monoclinic'
according to '/home/saulius/struct/CIF-dictionaries/cif_core.dic'
dictionary named 'cif_core.dic' version 2.4.1 from 2010-06-29.

Automatic conversion script
Id: cif_fix_enum 1527 2010-12-29 10:47:43Z saulius 
;
_cod_original_sg_symbol_H-M 'P 21/c'
_cod_database_code 4100918

loop_
_symmetry_equiv_pos_as_xyz
'x, y, z'
'-x, y+1/2, -z+1/2'
'-x, -y, -z'
'x, -y-1/2, z-1/2'

loop_
_atom_site_label
_atom_site_type_symbol
_atom_site_fract_x
_atom_site_fract_y
_atom_site_fract_z
_atom_site_U_iso_or_equiv
_atom_site_adp_type
_atom_site_occupancy
_atom_site_symmetry_multiplicity
_atom_site_calc_flag
_atom_site_refinement_flags
_atom_site_disorder_assembly
_atom_site_disorder_group
Cu1 Cu 0.45779(7) 0.95438(5) 0.25740(4) 0.0156(2) Uani 1 1 d . . .
Cu2 Cu 0.18906(7) 0.94946(5) 0.26494(4) 0.0198(3) Uani 1 1 d . . .
P1 P 0.33028(17) 0.87141(10) 0.27265(9) 0.0157(5) Uani 1 1 d . . .
P2 P 0.31814(17) 1.03287(9) 0.24968(9) 0.0167(5) Uani 1 1 d . . .
P3 P 0.55369(16) 0.91932(10) 0.34425(9) 0.0155(5) Uani 1 1 d . . .
P4 P 0.10249(17) 0.88535(10) 0.19067(10) 0.0184(5) Uani 1 1 d . . .
P5 P 0.12634(16) 1.01197(10) 0.34226(9) 0.0168(5) Uani 1 1 d . . .
P6 P 0.51825(17) 0.99376(10) 0.16760(9) 0.0191(5) Uani 1 1 d . . .
C1 C 0.3799(6) 0.8289(4) 0.3455(3) 0.0138(18) Uani 1 1 d . . .
C2 C 0.4686(5) 0.8571(3) 0.3820(3) 0.0107(17) Uani 1 1 d . . .
C3 C 0.4928(6) 0.8340(4) 0.4446(3) 0.0187(19) Uani 1 1 d . . .
H3 H 0.5495 0.8549 0.4702 0.022 Uiso 1 1 calc R . .
C4 C 0.4360(6) 0.7819(3) 0.4693(3) 0.0173(18) Uani 1 1 d . . .
H4 H 0.4530 0.7667 0.5114 0.021 Uiso 1 1 calc R . .
C5 C 0.3527(6) 0.7518(4) 0.4311(3) 0.0203(19) Uani 1 1 d . . .
H5 H 0.3136 0.7153 0.4474 0.024 Uiso 1 1 calc R . .
C6 C 0.3261(6) 0.7737(4) 0.3707(3) 0.0173(18) Uani 1 1 d . . .
H6 H 0.2706 0.7513 0.3453 0.021 Uiso 1 1 calc R . .
C7 C 0.2924(6) 0.8082(4) 0.2135(3) 0.0134(17) Uani 1 1 d . . .
C8 C 0.2009(6) 0.8182(3) 0.1722(3) 0.0175(18) Uani 1 1 d . . .
C9 C 0.1817(6) 0.7781(4) 0.1173(3) 0.0189(19) Uani 1 1 d . . .
H9 H 0.1196 0.7865 0.0891 0.023 Uiso 1 1 calc R . .
C10 C 0.2524(6) 0.7272(4) 0.1044(3) 0.0195(19) Uani 1 1 d . . .
H10 H 0.2394 0.7002 0.0677 0.023 Uiso 1 1 calc R . .
C11 C 0.3431(6) 0.7158(4) 0.1460(3) 0.021(2) Uani 1 1 d . . .
H11 H 0.3924 0.6808 0.1374 0.026 Uiso 1 1 calc R . .
C12 C 0.3628(6) 0.7548(4) 0.1999(3) 0.0153(18) Uani 1 1 d . . .
H12 H 0.4246 0.7455 0.2280 0.018 Uiso 1 1 calc R . .
C13 C 0.2931(6) 1.0958(3) 0.3087(3) 0.0095(16) Uani 1 1 d . . .
C14 C 0.2205(6) 1.0823(4) 0.3559(3) 0.0166(18) Uani 1 1 d . . .
C15 C 0.2194(6) 1.1226(4) 0.4098(3) 0.023(2) Uani 1 1 d . . .
H15 H 0.1735 1.1110 0.4427 0.027 Uiso 1 1 calc R . .
C16 C 0.2860(6) 1.1808(4) 0.4161(3) 0.0145(18) Uani 1 1 d . . .
H16 H 0.2850 1.2082 0.4528 0.017 Uiso 1 1 calc R . .
C17 C 0.3512(6) 1.1962(4) 0.3682(3) 0.0204(19) Uani 1 1 d . . .
H17 H 0.3941 1.2358 0.3710 0.024 Uiso 1 1 calc R . .
C18 C 0.3562(6) 1.1547(4) 0.3151(3) 0.0164(18) Uani 1 1 d . . .
H18 H 0.4029 1.1664 0.2826 0.020 Uiso 1 1 calc R . .
C19 C 0.3384(6) 1.0777(4) 0.1767(3) 0.0160(18) Uani 1 1 d . . .
C20 C 0.4205(6) 1.0568(4) 0.1361(3) 0.0229(19) Uani 1 1 d . . .
C21 C 0.4259(7) 1.0860(4) 0.0761(4) 0.033(2) Uani 1 1 d . . .
H21 H 0.4794 1.0712 0.0487 0.040 Uiso 1 1 calc R . .
C22 C 0.3559(8) 1.1348(5) 0.0570(4) 0.039(3) Uani 1 1 d . . .
H22 H 0.3604 1.1540 0.0161 0.047 Uiso 1 1 calc R . .
C23 C 0.2783(7) 1.1571(4) 0.0956(4) 0.030(2) Uani 1 1 d . . .
H23 H 0.2299 1.1920 0.0815 0.036 Uiso 1 1 calc R . .
C24 C 0.2696(6) 1.1294(4) 0.1551(3) 0.0207(19) Uani 1 1 d . . .
H24 H 0.2159 1.1459 0.1817 0.025 Uiso 1 1 calc R . .
C25 C 0.5996(6) 0.9796(4) 0.4074(3) 0.0187(19) Uani 1 1 d . . .
H25 H 0.6256 0.9549 0.4467 0.022 Uiso 1 1 calc R . .
C26 C 0.6937(6) 1.0206(4) 0.3829(4) 0.028(2) Uani 1 1 d . . .
H26A H 0.6732 1.0365 0.3398 0.042 Uiso 1 1 calc R . .
H26B H 0.7593 0.9926 0.3822 0.042 Uiso 1 1 calc R . .
H26C H 0.7089 1.0590 0.4109 0.042 Uiso 1 1 calc R . .
C27 C 0.5056(6) 1.0251(4) 0.4217(3) 0.0211(19) Uani 1 1 d . . .
H27A H 0.5320 1.0601 0.4513 0.032 Uiso 1 1 calc R . .
H27B H 0.4485 0.9990 0.4408 0.032 Uiso 1 1 calc R . .
H27C H 0.4754 1.0456 0.3822 0.032 Uiso 1 1 calc R . .
C28 C 0.6774(6) 0.8688(4) 0.3314(3) 0.025(2) Uani 1 1 d . . .
H28 H 0.7264 0.8972 0.3066 0.031 Uiso 1 1 calc R . .
C29 C 0.6448(6) 0.8072(4) 0.2891(3) 0.028(2) Uani 1 1 d . . .
H29A H 0.7111 0.7848 0.2763 0.042 Uiso 1 1 calc R . .
H29B H 0.6010 0.8220 0.2513 0.042 Uiso 1 1 calc R . .
H29C H 0.6020 0.7759 0.3132 0.042 Uiso 1 1 calc R . .
C30 C 0.7450(6) 0.8461(4) 0.3915(3) 0.029(2) Uani 1 1 d . . .
H30A H 0.7028 0.8138 0.4147 0.043 Uiso 1 1 calc R . .
H30B H 0.7624 0.8849 0.4186 0.043 Uiso 1 1 calc R . .
H30C H 0.8131 0.8253 0.3795 0.043 Uiso 1 1 calc R . .
C31 C 0.0493(7) 0.9166(4) 0.1139(4) 0.033(2) Uani 1 1 d . . .
H31 H 0.0215 0.8775 0.0882 0.040 Uiso 1 1 calc R . .
C32 C 0.1380(7) 0.9493(5) 0.0786(4) 0.046(3) Uani 1 1 d . . .
H32A H 0.1074 0.9652 0.0373 0.070 Uiso 1 1 calc R . .
H32B H 0.1963 0.9169 0.0723 0.070 Uiso 1 1 calc R . .
H32C H 0.1682 0.9872 0.1034 0.070 Uiso 1 1 calc R . .
C33 C -0.0469(8) 0.9638(5) 0.1217(4) 0.060(3) Uani 1 1 d . . .
H33A H -0.0223 1.0021 0.1478 0.091 Uiso 1 1 calc R . .
H33B H -0.1048 0.9400 0.1424 0.091 Uiso 1 1 calc R . .
H33C H -0.0753 0.9795 0.0799 0.091 Uiso 1 1 calc R . .
C34 C -0.0137(6) 0.8354(4) 0.2210(4) 0.032(2) Uani 1 1 d . . .
H34 H -0.0667 0.8683 0.2371 0.039 Uiso 1 1 calc R . .
C35 C -0.0783(7) 0.7915(4) 0.1728(4) 0.039(2) Uani 1 1 d . . .
H35A H -0.0287 0.7596 0.1543 0.058 Uiso 1 1 calc R . .
H35B H -0.1125 0.8196 0.1390 0.058 Uiso 1 1 calc R . .
H35C H -0.1350 0.7672 0.1939 0.058 Uiso 1 1 calc R . .
C36 C 0.0299(7) 0.7940(4) 0.2786(4) 0.038(3) Uani 1 1 d . . .
H36A H -0.0317 0.7752 0.3000 0.058 Uiso 1 1 calc R . .
H36B H 0.0733 0.8227 0.3082 0.058 Uiso 1 1 calc R . .
H36C H 0.0760 0.7577 0.2643 0.058 Uiso 1 1 calc R . .
C37 C 0.1054(6) 0.9770(4) 0.4211(3) 0.0185(19) Uani 1 1 d . . .
H37 H 0.0933 1.0146 0.4510 0.022 Uiso 1 1 calc R . .
C38 C 0.2074(6) 0.9378(4) 0.4456(3) 0.028(2) Uani 1 1 d . . .
H38A H 0.1932 0.9161 0.4858 0.042 Uiso 1 1 calc R . .
H38B H 0.2694 0.9685 0.4522 0.042 Uiso 1 1 calc R . .
H38C H 0.2245 0.9038 0.4143 0.042 Uiso 1 1 calc R . .
C39 C 0.0063(6) 0.9322(4) 0.4182(4) 0.031(2) Uani 1 1 d . . .
H39A H 0.0071 0.9034 0.3807 0.047 Uiso 1 1 calc R . .
H39B H -0.0602 0.9596 0.4155 0.047 Uiso 1 1 calc R . .
H39C H 0.0076 0.9045 0.4565 0.047 Uiso 1 1 calc R . .
C40 C -0.0024(6) 1.0571(4) 0.3199(3) 0.024(2) Uani 1 1 d . . .
H40 H -0.0588 1.0220 0.3094 0.029 Uiso 1 1 calc R . .
C41 C -0.0499(7) 1.1020(4) 0.3711(3) 0.031(2) Uani 1 1 d . . .
H41A H -0.0011 1.1402 0.3799 0.046 Uiso 1 1 calc R . .
H41B H -0.0562 1.0762 0.4101 0.046 Uiso 1 1 calc R . .
H41C H -0.1224 1.1182 0.3557 0.046 Uiso 1 1 calc R . .
C42 C 0.0073(7) 1.0975(4) 0.2595(4) 0.039(2) Uani 1 1 d . . .
H42A H -0.0648 1.1149 0.2449 0.058 Uiso 1 1 calc R . .
H42B H 0.0352 1.0689 0.2265 0.058 Uiso 1 1 calc R . .
H42C H 0.0578 1.1349 0.2681 0.058 Uiso 1 1 calc R . .
C43 C 0.6489(7) 1.0442(4) 0.1781(3) 0.031(2) Uani 1 1 d . . .
H43 H 0.7029 1.0158 0.2034 0.037 Uiso 1 1 calc R . .
C44 C 0.7044(6) 1.0653(4) 0.1186(3) 0.036(2) Uani 1 1 d . . .
H44A H 0.6565 1.0961 0.0937 0.054 Uiso 1 1 calc R . .
H44B H 0.7183 1.0257 0.0930 0.054 Uiso 1 1 calc R . .
H44C H 0.7738 1.0875 0.1308 0.054 Uiso 1 1 calc R . .
C45 C 0.6274(7) 1.1050(4) 0.2189(3) 0.032(2) Uani 1 1 d . . .
H45A H 0.6972 1.1238 0.2357 0.048 Uiso 1 1 calc R . .
H45B H 0.5838 1.0917 0.2541 0.048 Uiso 1 1 calc R . .
H45C H 0.5873 1.1387 0.1930 0.048 Uiso 1 1 calc R . .
C46 C 0.5407(7) 0.9386(4) 0.0999(3) 0.026(2) Uani 1 1 d . . .
H46 H 0.5649 0.9660 0.0638 0.031 Uiso 1 1 calc R . .
C47 C 0.6320(8) 0.8889(4) 0.1210(4) 0.050(3) Uani 1 1 d . . .
H47A H 0.6160 0.8690 0.1618 0.075 Uiso 1 1 calc R . .
H47B H 0.7023 0.9124 0.1255 0.075 Uiso 1 1 calc R . .
H47C H 0.6359 0.8536 0.0890 0.075 Uiso 1 1 calc R . .
C48 C 0.4366(8) 0.9026(5) 0.0794(4) 0.049(3) Uani 1 1 d . . .
H48A H 0.4496 0.8733 0.0435 0.074 Uiso 1 1 calc R . .
H48B H 0.3799 0.9353 0.0665 0.074 Uiso 1 1 calc R . .
H48C H 0.4125 0.8759 0.1148 0.074 Uiso 1 1 calc R . .
Cl1 Cl 1.0494(2) 0.23803(12) 0.49884(10) 0.0445(7) Uani 1 1 d . . .
Cl2 Cl 0.9558(3) 0.33863(16) 0.57721(17) 0.1007(13) Uani 1 1 d . . .
C49 C 0.9568(9) 0.2544(4) 0.5508(4) 0.060(3) Uani 1 1 d . . .
H49A H 0.9705 0.2249 0.5881 0.072 Uiso 1 1 calc R . .
H49B H 0.8834 0.2433 0.5311 0.072 Uiso 1 1 calc R . .

loop_
_atom_site_aniso_label
_atom_site_aniso_U_11
_atom_site_aniso_U_22
_atom_site_aniso_U_33
_atom_site_aniso_U_23
_atom_site_aniso_U_13
_atom_site_aniso_U_12
Cu1 0.0158(5) 0.0059(5) 0.0254(6) -0.0012(5) 0.0027(4) -0.0013(5)
Cu2 0.0196(6) 0.0101(5) 0.0296(6) -0.0037(5) -0.0004(5) 0.0015(5)
P1 0.0136(11) 0.0063(11) 0.0273(12) -0.0013(9) 0.0026(9) 0.0017(9)
P2 0.0168(11) 0.0045(11) 0.0288(13) -0.0011(9) 0.0031(10) 0.0001(9)
P3 0.0123(11) 0.0094(11) 0.0251(12) -0.0020(9) 0.0027(9) -0.0008(9)
P4 0.0134(12) 0.0099(11) 0.0316(12) -0.0047(10) -0.0011(10) 0.0005(9)
P5 0.0129(12) 0.0104(11) 0.0270(12) -0.0020(10) 0.0017(9) -0.0002(9)
P6 0.0201(13) 0.0123(12) 0.0253(12) 0.0007(10) 0.0047(10) -0.0004(10)
C1 0.016(5) 0.008(4) 0.018(4) -0.006(3) 0.002(3) 0.000(4)
C2 0.005(4) 0.004(4) 0.024(4) -0.006(3) 0.008(3) 0.000(3)
C3 0.026(5) 0.011(4) 0.018(4) -0.007(4) 0.001(4) 0.008(4)
C4 0.024(5) 0.004(4) 0.024(4) 0.001(4) 0.005(4) 0.007(4)
C5 0.018(5) 0.012(4) 0.031(5) 0.006(4) 0.002(4) 0.001(4)
C6 0.016(5) 0.009(4) 0.026(5) -0.005(4) -0.003(4) -0.001(4)
C7 0.015(5) 0.008(4) 0.017(4) 0.003(3) -0.002(3) 0.000(3)
C8 0.021(5) 0.002(4) 0.028(5) -0.001(3) -0.005(4) -0.004(4)
C9 0.013(4) 0.014(4) 0.029(5) 0.002(4) -0.005(4) -0.005(4)
C10 0.023(5) 0.013(4) 0.023(5) -0.004(4) 0.005(4) -0.006(4)
C11 0.024(5) 0.017(5) 0.025(5) -0.008(4) 0.010(4) 0.001(4)
C12 0.005(4) 0.015(4) 0.025(5) 0.000(4) 0.001(3) -0.001(4)
C13 0.012(4) 0.002(4) 0.015(4) 0.002(3) 0.004(3) -0.002(3)
C14 0.009(4) 0.005(4) 0.035(5) -0.010(4) 0.001(4) 0.004(3)
C15 0.020(5) 0.017(5) 0.031(5) -0.004(4) 0.000(4) 0.005(4)
C16 0.014(4) 0.009(4) 0.021(4) -0.004(3) 0.003(4) 0.000(3)
C17 0.018(5) 0.006(4) 0.036(5) -0.002(4) -0.006(4) 0.001(4)
C18 0.018(5) 0.012(4) 0.020(4) 0.009(4) 0.006(4) 0.009(4)
C19 0.016(4) 0.012(4) 0.020(4) -0.003(4) 0.000(4) -0.003(4)
C20 0.027(5) 0.015(5) 0.027(5) -0.002(4) 0.004(4) -0.006(4)
C21 0.051(7) 0.024(5) 0.026(5) 0.004(4) 0.004(5) 0.007(5)
C22 0.051(7) 0.039(6) 0.027(5) 0.010(5) 0.007(5) -0.007(6)
C23 0.032(6) 0.022(5) 0.035(5) 0.013(4) -0.003(4) 0.008(4)
C24 0.015(5) 0.022(5) 0.026(5) -0.001(4) 0.006(4) -0.004(4)
C25 0.015(4) 0.018(5) 0.023(4) 0.014(4) -0.002(3) 0.001(4)
C26 0.019(5) 0.019(5) 0.046(5) -0.002(4) -0.001(4) -0.006(4)
C27 0.020(5) 0.019(5) 0.024(4) -0.007(4) -0.005(4) 0.001(4)
C28 0.012(5) 0.035(6) 0.031(5) -0.008(4) 0.010(4) 0.002(4)
C29 0.029(6) 0.024(5) 0.032(5) -0.004(4) 0.006(4) 0.010(4)
C30 0.024(5) 0.013(5) 0.049(6) 0.006(4) -0.003(4) 0.010(4)
C31 0.032(6) 0.016(5) 0.051(6) -0.014(4) 0.001(5) 0.003(4)
C32 0.045(6) 0.037(6) 0.055(6) 0.017(6) -0.012(5) 0.002(6)
C33 0.064(8) 0.035(7) 0.077(7) -0.009(6) -0.034(6) 0.014(6)
C34 0.010(5) 0.030(6) 0.055(6) -0.011(5) -0.009(4) -0.002(4)
C35 0.018(5) 0.037(6) 0.060(6) -0.007(5) 0.003(5) -0.018(5)
C36 0.038(6) 0.024(5) 0.055(6) 0.015(5) 0.011(5) -0.012(5)
C37 0.019(5) 0.007(4) 0.030(5) -0.010(4) 0.003(4) 0.003(4)
C38 0.022(5) 0.027(5) 0.037(5) 0.003(4) 0.010(4) -0.010(4)
C39 0.020(5) 0.014(5) 0.060(6) -0.002(4) 0.003(4) -0.007(4)
C40 0.017(5) 0.015(5) 0.039(5) -0.009(4) -0.001(4) -0.007(4)
C41 0.025(5) 0.015(5) 0.052(6) -0.003(4) -0.002(4) -0.005(4)
C42 0.030(6) 0.024(5) 0.060(6) -0.001(5) -0.006(5) 0.013(5)
C43 0.030(5) 0.028(5) 0.034(5) -0.012(4) 0.004(4) -0.022(5)
C44 0.027(5) 0.025(6) 0.058(6) 0.003(5) 0.016(5) -0.008(4)
C45 0.039(6) 0.013(5) 0.044(5) -0.006(4) 0.003(5) -0.013(4)
C46 0.047(6) 0.015(5) 0.017(4) 0.000(4) 0.006(4) -0.011(4)
C47 0.084(9) 0.022(5) 0.048(6) -0.008(5) 0.028(6) 0.006(6)
C48 0.061(7) 0.054(7) 0.035(6) -0.014(5) 0.012(5) -0.029(6)
Cl1 0.0451(16) 0.0382(15) 0.0491(15) -0.0005(12) -0.0059(12) 0.0085(13)
Cl2 0.089(3) 0.061(2) 0.158(3) -0.033(2) 0.048(2) 0.016(2)
C49 0.116(10) 0.027(6) 0.037(6) 0.003(5) -0.002(6) -0.003(7)

loop_
_geom_bond_atom_site_label_1
_geom_bond_atom_site_label_2
_geom_bond_distance
_geom_bond_site_symmetry_2
_geom_bond_publ_flag
Cu1 P6 2.224(2) . ?
Cu1 P3 2.226(2) . ?
Cu1 P1 2.317(2) . ?
Cu1 P2 2.321(2) . ?
Cu2 P5 2.232(2) . ?
Cu2 P4 2.240(2) . ?
Cu2 P1 2.329(2) . ?
Cu2 P2 2.336(2) . ?
P1 C7 1.818(7) . ?
P1 C1 1.827(7) . ?
P2 C13 1.812(7) . ?
P2 C19 1.814(7) . ?
P3 C2 1.839(7) . ?
P3 C28 1.856(8) . ?
P3 C25 1.858(7) . ?
P4 C31 1.819(8) . ?
P4 C8 1.864(8) . ?
P4 C34 1.884(8) . ?
P5 C14 1.831(7) . ?
P5 C37 1.838(7) . ?
P5 C40 1.852(8) . ?
P6 C20 1.834(8) . ?
P6 C46 1.840(7) . ?
P6 C43 1.893(8) . ?
C1 C6 1.409(9) . ?
C1 C2 1.409(9) . ?
C2 C3 1.413(9) . ?
C3 C4 1.375(9) . ?
C3 H3 0.9500 . ?
C4 C5 1.395(10) . ?
C4 H4 0.9500 . ?
C5 C6 1.368(9) . ?
C5 H5 0.9500 . ?
C6 H6 0.9500 . ?
C7 C8 1.389(10) . ?
C7 C12 1.415(9) . ?
C8 C9 1.417(9) . ?
C9 C10 1.377(10) . ?
C9 H9 0.9500 . ?
C10 C11 1.389(10) . ?
C10 H10 0.9500 . ?
C11 C12 1.387(9) . ?
C11 H11 0.9500 . ?
C12 H12 0.9500 . ?
C13 C14 1.404(9) . ?
C13 C18 1.411(9) . ?
C14 C15 1.395(9) . ?
C15 C16 1.425(10) . ?
C15 H15 0.9500 . ?
C16 C17 1.363(9) . ?
C16 H16 0.9500 . ?
C17 C18 1.401(9) . ?
C17 H17 0.9500 . ?
C18 H18 0.9500 . ?
C19 C24 1.393(10) . ?
C19 C20 1.426(9) . ?
C20 C21 1.400(9) . ?
C21 C22 1.345(11) . ?
C21 H21 0.9500 . ?
C22 C23 1.367(10) . ?
C22 H22 0.9500 . ?
C23 C24 1.385(9) . ?
C23 H23 0.9500 . ?
C24 H24 0.9500 . ?
C25 C27 1.513(9) . ?
C25 C26 1.534(9) . ?
C25 H25 1.0000 . ?
C26 H26A 0.9800 . ?
C26 H26B 0.9800 . ?
C26 H26C 0.9800 . ?
C27 H27A 0.9800 . ?
C27 H27B 0.9800 . ?
C27 H27C 0.9800 . ?
C28 C30 1.539(9) . ?
C28 C29 1.559(10) . ?
C28 H28 1.0000 . ?
C29 H29A 0.9800 . ?
C29 H29B 0.9800 . ?
C29 H29C 0.9800 . ?
C30 H30A 0.9800 . ?
C30 H30B 0.9800 . ?
C30 H30C 0.9800 . ?
C31 C32 1.506(10) . ?
C31 C33 1.528(11) . ?
C31 H31 1.0000 . ?
C32 H32A 0.9800 . ?
C32 H32B 0.9800 . ?
C32 H32C 0.9800 . ?
C33 H33A 0.9800 . ?
C33 H33B 0.9800 . ?
C33 H33C 0.9800 . ?
C34 C35 1.527(10) . ?
C34 C36 1.539(10) . ?
C34 H34 1.0000 . ?
C35 H35A 0.9800 . ?
C35 H35B 0.9800 . ?
C35 H35C 0.9800 . ?
C36 H36A 0.9800 . ?
C36 H36B 0.9800 . ?
C36 H36C 0.9800 . ?
C37 C39 1.507(9) . ?
C37 C38 1.536(10) . ?
C37 H37 1.0000 . ?
C38 H38A 0.9800 . ?
C38 H38B 0.9800 . ?
C38 H38C 0.9800 . ?
C39 H39A 0.9800 . ?
C39 H39B 0.9800 . ?
C39 H39C 0.9800 . ?
C40 C42 1.522(10) . ?
C40 C41 1.549(9) . ?
C40 H40 1.0000 . ?
C41 H41A 0.9800 . ?
C41 H41B 0.9800 . ?
C41 H41C 0.9800 . ?
C42 H42A 0.9800 . ?
C42 H42B 0.9800 . ?
C42 H42C 0.9800 . ?
C43 C45 1.525(10) . ?
C43 C44 1.525(9) . ?
C43 H43 1.0000 . ?
C44 H44A 0.9800 . ?
C44 H44B 0.9800 . ?
C44 H44C 0.9800 . ?
C45 H45A 0.9800 . ?
C45 H45B 0.9800 . ?
C45 H45C 0.9800 . ?
C46 C48 1.504(11) . ?
C46 C47 1.541(11) . ?
C46 H46 1.0000 . ?
C47 H47A 0.9800 . ?
C47 H47B 0.9800 . ?
C47 H47C 0.9800 . ?
C48 H48A 0.9800 . ?
C48 H48B 0.9800 . ?
C48 H48C 0.9800 . ?
Cl1 C49 1.660(9) . ?
Cl2 C49 1.778(9) . ?
C49 H49A 0.9900 . ?
C49 H49B 0.9900 . ?
